data_4316846
loop_
_publ_author_name
'Alexander N. Kornev'
'Natalia V. Belina'
'Vyacheslav V. Sushev'
'Julia S. Panova'
'Olga V. Lukoyanova'
'Sergey Y. Ketkov'
'Georgy K. Fukin'
'Mikhail A. Lopatin'
'Gleb A. Abakumov'

_publ_section_title
;
 Chemistry of the Phosphorus-Nitrogen Ligands. Multiple Isomeric
 Transformations of the Diphosphinohydrazine Bearing 8-Quinolyl
 Substituent: P\\rightarrowC, P\\rightarrowN, and P\\rightarrowP
 Migrations Caused by Different Factors
;
_journal_name_full 'Inorganic Chemistry'
_journal_page_first 9677
_journal_page_last 9682
_journal_paper_doi 10.1021/ic101410u
_journal_volume 49
_journal_year 2010
_chemical_formula_sum 'C33 H27 N3 P2'
_chemical_formula_weight 527.52
_chemical_name_systematic
; 
 ? 
;
_space_group_IT_number 2
_symmetry_cell_setting triclinic
_symmetry_space_group_name_Hall '-P 1'
_symmetry_space_group_name_H-M 'P -1'
_atom_sites_solution_hydrogens geom
_atom_sites_solution_primary direct
_atom_sites_solution_secondary difmap
_audit_creation_method SHELXL-97
_cell_angle_alpha 96.9470(10)
_cell_angle_beta 112.7310(10)
_cell_angle_gamma 98.9730(10)
_cell_formula_units_Z 2
_cell_length_a 10.0674(5)
_cell_length_b 11.7831(6)
_cell_length_c 12.5396(6)
_cell_measurement_reflns_used 900
_cell_measurement_temperature 100(2)
_cell_measurement_theta_max 30
_cell_measurement_theta_min 2
_cell_volume 1328.11(11)
_computing_cell_refinement 'Bruker SMART'
_computing_data_collection 'Bruker SMART'
_computing_data_reduction 'Bruker SHELXTL'
_computing_molecular_graphics 'Bruker SHELXTL'
_computing_publication_material 'Bruker SHELXTL'
_computing_structure_refinement 'SHELXL-97 (Sheldrick, 2008)'
_computing_structure_solution 'SHELXS-97 (Sheldrick, 2008)'
_diffrn_ambient_temperature 100(2)
_diffrn_measured_fraction_theta_full 0.994
_diffrn_measured_fraction_theta_max 0.994
_diffrn_measurement_device_type 'CCD area detector'
_diffrn_measurement_method 'phi and omega scans'
_diffrn_radiation_monochromator graphite
_diffrn_radiation_source 'fine-focus sealed tube'
_diffrn_radiation_type MoK\a
_diffrn_radiation_wavelength 0.71073
_diffrn_reflns_av_R_equivalents 0.0224
_diffrn_reflns_av_sigmaI/netI 0.0491
_diffrn_reflns_limit_h_max 7
_diffrn_reflns_limit_h_min -12
_diffrn_reflns_limit_k_max 14
_diffrn_reflns_limit_k_min -15
_diffrn_reflns_limit_l_max 16
_diffrn_reflns_limit_l_min -15
_diffrn_reflns_number 8763
_diffrn_reflns_theta_full 27.00
_diffrn_reflns_theta_max 27.00
_diffrn_reflns_theta_min 2.22
_exptl_absorpt_coefficient_mu 0.192
_exptl_absorpt_correction_T_max 0.9663
_exptl_absorpt_correction_T_min 0.9482
_exptl_absorpt_correction_type multi-scan
_exptl_absorpt_process_details 'SADABS (Sheldrick, 1998a)'
_exptl_crystal_colour yellow
_exptl_crystal_density_diffrn 1.319
_exptl_crystal_density_method 'not measured'
_exptl_crystal_description prism
_exptl_crystal_F_000 552
_exptl_crystal_size_max 0.28
_exptl_crystal_size_mid 0.21
_exptl_crystal_size_min 0.18
_refine_diff_density_max 0.505
_refine_diff_density_min -0.266
_refine_diff_density_rms 0.063
_refine_ls_extinction_method none
_refine_ls_goodness_of_fit_ref 1.052
_refine_ls_hydrogen_treatment mixed
_refine_ls_matrix_type full
_refine_ls_number_parameters 351
_refine_ls_number_reflns 5765
_refine_ls_number_restraints 0
_refine_ls_restrained_S_all 1.052
_refine_ls_R_factor_all 0.0719
_refine_ls_R_factor_gt 0.0526
_refine_ls_shift/su_max 0.000
_refine_ls_shift/su_mean 0.000
_refine_ls_structure_factor_coef Fsqd
_refine_ls_weighting_details 'calc w=1/[\s^2^(Fo^2^)+(0.0719P)^2^+0.1220P] where P=(Fo^2^+2Fc^2^)/3'
_refine_ls_weighting_scheme calc
_refine_ls_wR_factor_gt 0.1281
_refine_ls_wR_factor_ref 0.1390
_reflns_number_gt 4443
_reflns_number_total 5765
_reflns_threshold_expression >2sigma(I)
_cod_data_source_file ic101410u_si_002_2.cif
_cod_data_source_block pnn3m
_cod_depositor_comments
;
The following automatic conversions were performed:

'_symmetry_cell_setting' value 'Triclinic' changed to 'triclinic'
according to the built-in table from CIF Core dictionary named
'cif_core.dic' version 2.4.1 from 2010-06-29.

Automatic conversion script
Id: cif_fix_values 1646 2011-03-28 12:23:43Z adriana 
;
_cod_original_cell_volume 1328.10(11)
_cod_database_code 4316846

loop_
_symmetry_equiv_pos_as_xyz
'x, y, z'
'-x, -y, -z'

loop_
_atom_site_label
_atom_site_type_symbol
_atom_site_fract_x
_atom_site_fract_y
_atom_site_fract_z
_atom_site_U_iso_or_equiv
_atom_site_adp_type
_atom_site_occupancy
_atom_site_symmetry_multiplicity
_atom_site_calc_flag
_atom_site_refinement_flags
_atom_site_disorder_assembly
_atom_site_disorder_group
P1 P -0.30848(6) 0.27747(5) 0.32448(5) 0.02385(15) Uani 1 1 d . . .
P2 P -0.10981(6) 0.14362(5) 0.26544(5) 0.02628(15) Uani 1 1 d . . .
N1 N -0.1988(2) 0.69322(17) 0.24663(17) 0.0346(4) Uani 1 1 d . . .
N2 N -0.1147(2) 0.51392(19) 0.34838(19) 0.0365(5) Uani 1 1 d . . .
H2A H -0.055(3) 0.582(3) 0.356(2) 0.051(8) Uiso 1 1 d . . .
H2B H -0.079(3) 0.449(2) 0.366(2) 0.045(7) Uiso 1 1 d . . .
N3 N -0.16201(19) 0.25716(16) 0.31791(16) 0.0298(4) Uani 1 1 d . . .
C1 C -0.3070(2) 0.59711(19) 0.22470(19) 0.0273(5) Uani 1 1 d . . .
C2 C -0.2600(2) 0.49928(18) 0.27747(18) 0.0272(5) Uani 1 1 d . . .
C3 C -0.3665(2) 0.39758(18) 0.25643(18) 0.0251(4) Uani 1 1 d . . .
C4 C -0.5175(2) 0.39244(19) 0.18490(18) 0.0292(5) Uani 1 1 d . . .
H4A H -0.5890 0.3229 0.1706 0.035 Uiso 1 1 calc R . .
C5 C -0.5624(2) 0.4849(2) 0.13625(19) 0.0319(5) Uani 1 1 d . . .
H5A H -0.6640 0.4791 0.0888 0.038 Uiso 1 1 calc R . .
C6 C -0.4580(2) 0.5895(2) 0.15638(18) 0.0298(5) Uani 1 1 d . . .
C7 C -0.4960(3) 0.6917(2) 0.1143(2) 0.0381(6) Uani 1 1 d . . .
H7A H -0.5963 0.6920 0.0683 0.046 Uiso 1 1 calc R . .
C8 C -0.3881(3) 0.7892(2) 0.1400(2) 0.0388(6) Uani 1 1 d . . .
H8A H -0.4125 0.8589 0.1144 0.047 Uiso 1 1 calc R . .
C9 C -0.2401(3) 0.7856(2) 0.2050(2) 0.0383(6) Uani 1 1 d . . .
H9A H -0.1658 0.8534 0.2198 0.046 Uiso 1 1 calc R . .
C10 C -0.2780(2) 0.31837(18) 0.47738(18) 0.0266(4) Uani 1 1 d . . .
C11 C -0.1932(2) 0.2596(2) 0.55884(19) 0.0336(5) Uani 1 1 d . . .
H11A H -0.1505 0.2010 0.5339 0.040 Uiso 1 1 calc R . .
C12 C -0.1708(3) 0.2858(2) 0.6760(2) 0.0413(6) Uani 1 1 d . . .
H12A H -0.1158 0.2434 0.7307 0.050 Uiso 1 1 calc R . .
C13 C -0.2281(3) 0.3734(2) 0.7133(2) 0.0431(6) Uani 1 1 d . . .
H13A H -0.2126 0.3912 0.7937 0.052 Uiso 1 1 calc R . .
C14 C -0.3079(3) 0.4353(2) 0.6345(2) 0.0447(6) Uani 1 1 d . . .
H14A H -0.3445 0.4975 0.6610 0.054 Uiso 1 1 calc R . .
C15 C -0.3346(3) 0.4068(2) 0.5162(2) 0.0365(5) Uani 1 1 d . . .
H15A H -0.3919 0.4481 0.4616 0.044 Uiso 1 1 calc R . .
C16 C -0.4634(2) 0.15337(18) 0.25936(18) 0.0248(4) Uani 1 1 d . . .
C17 C -0.5306(2) 0.0989(2) 0.32407(19) 0.0304(5) Uani 1 1 d . . .
H17A H -0.4994 0.1307 0.4054 0.036 Uiso 1 1 calc R . .
C18 C -0.6426(2) -0.0013(2) 0.2709(2) 0.0367(5) Uani 1 1 d . . .
H18A H -0.6871 -0.0382 0.3158 0.044 Uiso 1 1 calc R . .
C19 C -0.6895(2) -0.0476(2) 0.1519(2) 0.0362(5) Uani 1 1 d . . .
H19A H -0.7656 -0.1166 0.1155 0.043 Uiso 1 1 calc R . .
C20 C -0.6253(2) 0.0070(2) 0.0861(2) 0.0354(5) Uani 1 1 d . . .
H20A H -0.6594 -0.0235 0.0041 0.042 Uiso 1 1 calc R . .
C21 C -0.5122(2) 0.1052(2) 0.13926(19) 0.0317(5) Uani 1 1 d . . .
H21A H -0.4668 0.1407 0.0941 0.038 Uiso 1 1 calc R . .
C22 C -0.0461(2) 0.20420(19) 0.16015(18) 0.0273(5) Uani 1 1 d . . .
C23 C -0.0872(3) 0.3039(2) 0.11860(19) 0.0329(5) Uani 1 1 d . . .
H23A H -0.1478 0.3421 0.1458 0.040 Uiso 1 1 calc R . .
C24 C -0.0403(3) 0.3476(2) 0.0380(2) 0.0410(6) Uani 1 1 d . . .
H24A H -0.0693 0.4153 0.0105 0.049 Uiso 1 1 calc R . .
C25 C 0.0482(3) 0.2931(2) -0.0025(2) 0.0437(6) Uani 1 1 d . . .
H25A H 0.0807 0.3236 -0.0572 0.052 Uiso 1 1 calc R . .
C26 C 0.0890(3) 0.1944(3) 0.0372(2) 0.0449(7) Uani 1 1 d . . .
H26A H 0.1496 0.1565 0.0096 0.054 Uiso 1 1 calc R . .
C27 C 0.0415(3) 0.1503(2) 0.1171(2) 0.0380(6) Uani 1 1 d . . .
H27A H 0.0696 0.0817 0.1431 0.046 Uiso 1 1 calc R . .
C28 C 0.0742(2) 0.15614(19) 0.38449(18) 0.0271(5) Uani 1 1 d . . .
C29 C 0.1775(3) 0.2620(2) 0.4315(2) 0.0386(6) Uani 1 1 d . . .
H29A H 0.1536 0.3298 0.4014 0.046 Uiso 1 1 calc R . .
C30 C 0.3144(3) 0.2705(2) 0.5213(2) 0.0406(6) Uani 1 1 d . . .
H30A H 0.3836 0.3437 0.5524 0.049 Uiso 1 1 calc R . .
C31 C 0.3506(3) 0.1726(2) 0.5658(2) 0.0398(6) Uani 1 1 d . . .
H31A H 0.4457 0.1778 0.6261 0.048 Uiso 1 1 calc R . .
C32 C 0.2491(3) 0.0681(2) 0.5227(2) 0.0496(7) Uani 1 1 d . . .
H32A H 0.2727 0.0013 0.5551 0.060 Uiso 1 1 calc R . .
C33 C 0.1112(3) 0.0590(2) 0.4315(2) 0.0395(6) Uani 1 1 d . . .
H33A H 0.0421 -0.0143 0.4013 0.047 Uiso 1 1 calc R . .

loop_
_atom_site_aniso_label
_atom_site_aniso_U_11
_atom_site_aniso_U_22
_atom_site_aniso_U_33
_atom_site_aniso_U_23
_atom_site_aniso_U_13
_atom_site_aniso_U_12
P1 0.0231(3) 0.0237(3) 0.0253(3) 0.0049(2) 0.0105(2) 0.0056(2)
P2 0.0257(3) 0.0245(3) 0.0297(3) 0.0067(2) 0.0115(2) 0.0072(2)
N1 0.0400(11) 0.0279(10) 0.0413(11) 0.0090(8) 0.0217(9) 0.0077(8)
N2 0.0258(10) 0.0256(11) 0.0520(13) 0.0119(9) 0.0097(9) 0.0028(8)
N3 0.0259(9) 0.0273(10) 0.0378(10) 0.0057(8) 0.0149(8) 0.0065(8)
C1 0.0326(11) 0.0257(11) 0.0299(11) 0.0087(9) 0.0174(9) 0.0098(9)
C2 0.0312(11) 0.0264(11) 0.0282(11) 0.0063(9) 0.0151(9) 0.0095(9)
C3 0.0256(10) 0.0261(11) 0.0253(10) 0.0052(8) 0.0115(9) 0.0083(8)
C4 0.0285(11) 0.0287(11) 0.0292(11) 0.0033(9) 0.0114(9) 0.0059(9)
C5 0.0278(11) 0.0366(13) 0.0281(11) 0.0046(9) 0.0071(9) 0.0111(9)
C6 0.0348(12) 0.0327(12) 0.0245(11) 0.0064(9) 0.0127(9) 0.0131(10)
C7 0.0441(14) 0.0412(14) 0.0314(12) 0.0135(11) 0.0128(11) 0.0185(11)
C8 0.0569(16) 0.0330(13) 0.0343(13) 0.0140(10) 0.0217(12) 0.0182(12)
C9 0.0523(15) 0.0274(12) 0.0428(14) 0.0102(10) 0.0269(12) 0.0089(11)
C10 0.0239(10) 0.0266(11) 0.0249(10) 0.0038(8) 0.0076(9) 0.0008(8)
C11 0.0335(12) 0.0307(12) 0.0301(12) 0.0049(9) 0.0079(10) 0.0034(9)
C12 0.0365(13) 0.0465(15) 0.0299(12) 0.0117(11) 0.0046(10) -0.0009(11)
C13 0.0362(13) 0.0602(18) 0.0260(12) 0.0045(12) 0.0108(10) -0.0004(12)
C14 0.0462(15) 0.0552(17) 0.0352(13) 0.0010(12) 0.0197(12) 0.0166(13)
C15 0.0375(13) 0.0423(14) 0.0319(12) 0.0066(10) 0.0147(10) 0.0147(11)
C16 0.0222(10) 0.0248(11) 0.0280(11) 0.0055(8) 0.0100(9) 0.0075(8)
C17 0.0280(11) 0.0330(12) 0.0293(11) 0.0068(9) 0.0114(9) 0.0054(9)
C18 0.0289(11) 0.0363(13) 0.0432(14) 0.0102(11) 0.0146(10) 0.0012(10)
C19 0.0267(11) 0.0266(12) 0.0461(14) 0.0000(10) 0.0087(10) 0.0028(9)
C20 0.0325(12) 0.0351(13) 0.0326(12) -0.0028(10) 0.0100(10) 0.0075(10)
C21 0.0309(11) 0.0347(13) 0.0292(12) 0.0051(10) 0.0124(10) 0.0074(10)
C22 0.0225(10) 0.0304(11) 0.0252(11) 0.0045(9) 0.0071(9) 0.0033(8)
C23 0.0346(12) 0.0311(12) 0.0309(12) 0.0050(10) 0.0128(10) 0.0041(10)
C24 0.0455(14) 0.0363(14) 0.0312(12) 0.0073(10) 0.0100(11) -0.0034(11)
C25 0.0342(13) 0.0632(18) 0.0265(12) 0.0089(12) 0.0112(10) -0.0058(12)
C26 0.0273(12) 0.076(2) 0.0324(13) 0.0078(13) 0.0144(10) 0.0122(12)
C27 0.0318(12) 0.0516(15) 0.0336(13) 0.0104(11) 0.0132(10) 0.0167(11)
C28 0.0280(10) 0.0300(11) 0.0282(11) 0.0082(9) 0.0142(9) 0.0113(9)
C29 0.0326(12) 0.0334(13) 0.0451(14) 0.0096(11) 0.0105(11) 0.0076(10)
C30 0.0295(12) 0.0440(15) 0.0406(14) 0.0008(11) 0.0100(11) 0.0047(10)
C31 0.0325(12) 0.0556(16) 0.0288(12) 0.0043(11) 0.0087(10) 0.0161(12)
C32 0.0544(16) 0.0429(16) 0.0450(15) 0.0164(12) 0.0078(13) 0.0207(13)
C33 0.0419(13) 0.0324(13) 0.0384(13) 0.0101(10) 0.0096(11) 0.0079(11)

loop_
_atom_type_symbol
_atom_type_description
_atom_type_scat_dispersion_real
_atom_type_scat_dispersion_imag
_atom_type_scat_source
C C 0.0033 0.0016 'International Tables Vol C Tables 4.2.6.8 and 6.1.1.4'
H H 0.0000 0.0000 'International Tables Vol C Tables 4.2.6.8 and 6.1.1.4'
N N 0.0061 0.0033 'International Tables Vol C Tables 4.2.6.8 and 6.1.1.4'
P P 0.1023 0.0942 'International Tables Vol C Tables 4.2.6.8 and 6.1.1.4'

loop_
_geom_angle_atom_site_label_1
_geom_angle_atom_site_label_2
_geom_angle_atom_site_label_3
_geom_angle
_geom_angle_site_symmetry_1
_geom_angle_site_symmetry_3
_geom_angle_publ_flag
N3 P1 C3 111.30(10) . . ?
N3 P1 C16 115.82(10) . . ?
C3 P1 C16 107.22(10) . . ?
N3 P1 C10 109.48(10) . . ?
C3 P1 C10 106.07(10) . . ?
C16 P1 C10 106.41(10) . . ?
N3 P2 C22 101.27(10) . . ?
N3 P2 C28 101.06(9) . . ?
C22 P2 C28 97.23(9) . . ?
C9 N1 C1 117.3(2) . . ?
P1 N3 P2 134.92(12) . . ?
N1 C1 C6 123.8(2) . . ?
N1 C1 C2 116.33(19) . . ?
C6 C1 C2 119.8(2) . . ?
N2 C2 C3 123.8(2) . . ?
N2 C2 C1 117.4(2) . . ?
C3 C2 C1 118.71(19) . . ?
C2 C3 C4 119.71(19) . . ?
C2 C3 P1 118.66(15) . . ?
C4 C3 P1 121.61(16) . . ?
C5 C4 C3 121.7(2) . . ?
C4 C5 C6 120.2(2) . . ?
C1 C6 C5 119.8(2) . . ?
C1 C6 C7 116.3(2) . . ?
C5 C6 C7 123.8(2) . . ?
C8 C7 C6 119.7(2) . . ?
C7 C8 C9 119.2(2) . . ?
N1 C9 C8 123.6(2) . . ?
C15 C10 C11 119.0(2) . . ?
C15 C10 P1 122.47(17) . . ?
C11 C10 P1 118.54(17) . . ?
C12 C11 C10 120.4(2) . . ?
C13 C12 C11 120.0(2) . . ?
C12 C13 C14 120.3(2) . . ?
C13 C14 C15 119.9(2) . . ?
C10 C15 C14 120.4(2) . . ?
C17 C16 C21 118.55(19) . . ?
C17 C16 P1 123.20(16) . . ?
C21 C16 P1 118.12(16) . . ?
C18 C17 C16 120.6(2) . . ?
C17 C18 C19 120.0(2) . . ?
C20 C19 C18 120.0(2) . . ?
C21 C20 C19 120.1(2) . . ?
C20 C21 C16 120.7(2) . . ?
C27 C22 C23 117.7(2) . . ?
C27 C22 P2 120.95(17) . . ?
C23 C22 P2 121.30(16) . . ?
C24 C23 C22 120.8(2) . . ?
C25 C24 C23 120.4(2) . . ?
C26 C25 C24 119.5(2) . . ?
C25 C26 C27 120.1(2) . . ?
C26 C27 C22 121.5(2) . . ?
C33 C28 C29 118.1(2) . . ?
C33 C28 P2 120.07(17) . . ?
C29 C28 P2 121.77(17) . . ?
C30 C29 C28 121.2(2) . . ?
C31 C30 C29 120.0(2) . . ?
C32 C31 C30 119.7(2) . . ?
C31 C32 C33 120.4(2) . . ?
C28 C33 C32 120.5(2) . . ?

loop_
_geom_bond_atom_site_label_1
_geom_bond_atom_site_label_2
_geom_bond_distance
_geom_bond_site_symmetry_2
_geom_bond_publ_flag
P1 N3 1.5613(18) . ?
P1 C3 1.799(2) . ?
P1 C16 1.803(2) . ?
P1 C10 1.811(2) . ?
P2 N3 1.6651(18) . ?
P2 C22 1.845(2) . ?
P2 C28 1.845(2) . ?
N1 C9 1.320(3) . ?
N1 C1 1.362(3) . ?
N2 C2 1.356(3) . ?
C1 C6 1.409(3) . ?
C1 C2 1.451(3) . ?
C2 C3 1.400(3) . ?
C3 C4 1.423(3) . ?
C4 C5 1.366(3) . ?
C5 C6 1.414(3) . ?
C6 C7 1.421(3) . ?
C7 C8 1.362(4) . ?
C8 C9 1.405(3) . ?
C10 C15 1.387(3) . ?
C10 C11 1.391(3) . ?
C11 C12 1.385(3) . ?
C12 C13 1.376(4) . ?
C13 C14 1.378(4) . ?
C14 C15 1.388(3) . ?
C16 C17 1.394(3) . ?
C16 C21 1.402(3) . ?
C17 C18 1.386(3) . ?
C18 C19 1.387(3) . ?
C19 C20 1.386(3) . ?
C20 C21 1.377(3) . ?
C22 C27 1.390(3) . ?
C22 C23 1.398(3) . ?
C23 C24 1.388(3) . ?
C24 C25 1.383(4) . ?
C25 C26 1.379(4) . ?
C26 C27 1.386(3) . ?
C28 C33 1.387(3) . ?
C28 C29 1.389(3) . ?
C29 C30 1.381(3) . ?
C30 C31 1.379(3) . ?
C31 C32 1.369(4) . ?
C32 C33 1.394(3) . ?

loop_
_cod_related_entry_id
_cod_related_entry_database
_cod_related_entry_code
1 ChemSpider 30661029
